data_4077768
loop_
_publ_author_name
'Sekar, Perumal'
'Scheer, Manfred'
'Voigt, Andreas'
'Kirmse, Reinhard'

_publ_section_title
;
 Unusual Reactivity of a Cr2P2Tetrahedral Complex toward Superhydride;
 Formation of [{CpCr(CO)2}2(\m-PH2)x(\m-H)2-x] (x= 1 and 2) and [\\langle
 {CpCr(CO)2}2(\m-PH)\\rangle {(CpCr)2(\m,\h1:\h1:\h5:\h5-P5)}]&#x2020;
;
_journal_issue 15
_journal_name_full Organometallics
_journal_page_first 2833
_journal_paper_doi 10.1021/om990098u
_journal_volume 18
_journal_year 1999
_chemical_formula_sum 'C14 H14 Cr2 O4 P2'
_chemical_formula_weight 412.19
_chemical_name_systematic
; 
 ? 
;
_space_group_IT_number 14
_symmetry_cell_setting monoclinic
_symmetry_space_group_name_Hall '-P 2yn'
_symmetry_space_group_name_H-M 'P 1 21/n 1'
_atom_sites_solution_hydrogens geom
_atom_sites_solution_primary direct
_atom_sites_solution_secondary difmap
_audit_creation_method SHELXL-97
_cell_angle_alpha 90.00
_cell_angle_beta 109.54(3)
_cell_angle_gamma 90.00
_cell_formula_units_Z 12
_cell_length_a 14.156(3)
_cell_length_b 23.050(5)
_cell_length_c 15.818(3)
_cell_measurement_reflns_used 1539
_cell_measurement_temperature 200(2)
_cell_measurement_theta_max 26.01
_cell_measurement_theta_min 2.23
_cell_volume 4864(2)
_computing_cell_refinement 'STOE IPDS software'
_computing_data_collection 'STOE IPDS software'
_computing_data_reduction 'STOE IPDS software'
_computing_molecular_graphics SIEMENS-XP
_computing_publication_material SHELXL-97
_computing_structure_refinement 'SHELXL-97 (Sheldrick, 1997)'
_computing_structure_solution 'SHELXS-97 (Sheldrick, 1990)'
_diffrn_ambient_temperature 200(2)
_diffrn_measured_fraction_theta_full 0.969
_diffrn_measured_fraction_theta_max 0.969
_diffrn_measurement_device_type 'STOE IPDS'
_diffrn_radiation_monochromator graphite
_diffrn_radiation_source 'fine-focus sealed tube'
_diffrn_radiation_type MoK\a
_diffrn_radiation_wavelength 0.71073
_diffrn_reflns_av_R_equivalents 0.0557
_diffrn_reflns_av_sigmaI/netI 0.0626
_diffrn_reflns_limit_h_max 12
_diffrn_reflns_limit_h_min -17
_diffrn_reflns_limit_k_max 28
_diffrn_reflns_limit_k_min -27
_diffrn_reflns_limit_l_max 19
_diffrn_reflns_limit_l_min -17
_diffrn_reflns_number 19334
_diffrn_reflns_theta_full 26.01
_diffrn_reflns_theta_max 26.01
_diffrn_reflns_theta_min 2.23
_exptl_absorpt_coefficient_mu 1.549
_exptl_absorpt_correction_type numerical
_exptl_crystal_colour orange
_exptl_crystal_density_diffrn 1.689
_exptl_crystal_density_method 'not measured'
_exptl_crystal_description route
_exptl_crystal_F_000 2496
_exptl_crystal_size_max 0.19
_exptl_crystal_size_mid 0.11
_exptl_crystal_size_min 0.08
_refine_diff_density_max 0.501
_refine_diff_density_min -0.564
_refine_diff_density_rms 0.104
_refine_ls_extinction_method none
_refine_ls_goodness_of_fit_ref 1.033
_refine_ls_hydrogen_treatment mixed
_refine_ls_matrix_type full
_refine_ls_number_parameters 673
_refine_ls_number_reflns 9291
_refine_ls_number_restraints 0
_refine_ls_restrained_S_all 1.033
_refine_ls_R_factor_all 0.0873
_refine_ls_R_factor_gt 0.0536
_refine_ls_shift/su_max 0.001
_refine_ls_shift/su_mean 0.000
_refine_ls_structure_factor_coef Fsqd
_refine_ls_weighting_details 'calc w=1/[\s^2^(Fo^2^)+(0.0867P)^2^+0.0000P] where P=(Fo^2^+2Fc^2^)/3'
_refine_ls_weighting_scheme calc
_refine_ls_wR_factor_gt 0.1294
_refine_ls_wR_factor_ref 0.1500
_reflns_number_gt 6291
_reflns_number_total 9291
_reflns_threshold_expression >2sigma(I)
_cod_data_source_file om990098u.cif
_cod_data_source_block fin
_cod_depositor_comments
;
The following automatic conversions were performed:
'_atom_site_symetry_multiplicity' tag replaced with
'_atom_site_symmetry_multiplicity'.

Automatic conversion script
Id: cif_correct_tags 1440 2010-10-19 06:21:57Z saulius 
;
_cod_original_cell_volume 4864.2(17)
_cod_original_sg_symbol_H-M P2(1)/n
_cod_database_code 4077768

loop_
_symmetry_equiv_pos_as_xyz
'x, y, z'
'-x+1/2, y+1/2, -z+1/2'
'-x, -y, -z'
'x-1/2, -y-1/2, z-1/2'

loop_
_atom_site_label
_atom_site_type_symbol
_atom_site_fract_x
_atom_site_fract_y
_atom_site_fract_z
_atom_site_U_iso_or_equiv
_atom_site_adp_type
_atom_site_occupancy
_atom_site_symmetry_multiplicity
_atom_site_calc_flag
_atom_site_refinement_flags
Cr1 Cr 1.56893(6) -0.06705(3) 1.32103(5) 0.02579(18) Uani 1 1 d .
Cr2 Cr 1.46705(6) 0.08174(3) 1.21558(5) 0.02863(19) Uani 1 1 d .
P1 P 1.47971(10) 0.01755(5) 1.33696(8) 0.0282(3) Uani 1 1 d .
P2 P 1.60401(10) 0.01612(6) 1.24700(8) 0.0299(3) Uani 1 1 d .
H1 H 1.392(5) 0.009(2) 1.349(4) 0.047(17) Uiso 1 1 d .
H2 H 1.521(4) 0.042(2) 1.416(3) 0.031(13) Uiso 1 1 d .
H3 H 1.624(6) 0.006(3) 1.173(5) 0.08(2) Uiso 1 1 d .
H4 H 1.691(4) 0.040(2) 1.295(4) 0.038(15) Uiso 1 1 d .
C1 C 1.4392(5) -0.0920(2) 1.2854(3) 0.0355(12) Uani 1 1 d .
O1 O 1.3578(3) -0.1092(2) 1.2626(3) 0.0526(11) Uani 1 1 d .
C2 C 1.5522(4) -0.0940(2) 1.2084(3) 0.0335(11) Uani 1 1 d .
O2 O 1.5426(4) -0.11235(18) 1.1373(2) 0.0504(11) Uani 1 1 d .
C3 C 1.4544(4) 0.1319(2) 1.3010(4) 0.0397(13) Uani 1 1 d .
O3 O 1.4470(4) 0.16412(18) 1.3559(3) 0.0573(12) Uani 1 1 d .
C4 C 1.5691(4) 0.1327(2) 1.2241(3) 0.0363(12) Uani 1 1 d .
O4 O 1.6327(4) 0.16512(19) 1.2296(3) 0.0576(12) Uani 1 1 d .
C5 C 1.7254(4) -0.0626(3) 1.4174(4) 0.0452(15) Uani 1 1 d .
H5 H 1.7726 -0.0339 1.4150 0.08(3) Uiso 1 1 calc R
C6 C 1.6588(5) -0.0586(3) 1.4664(4) 0.0516(17) Uani 1 1 d .
H6 H 1.6535 -0.0268 1.5028 0.07(2) Uiso 1 1 calc R
C7 C 1.6016(5) -0.1095(3) 1.4523(4) 0.0512(16) Uani 1 1 d .
H7 H 1.5512 -0.1185 1.4775 0.06(2) Uiso 1 1 calc R
C8 C 1.6330(5) -0.1451(2) 1.3935(4) 0.0432(14) Uani 1 1 d .
H8 H 1.6063 -0.1821 1.3718 0.07(2) Uiso 1 1 calc R
C9 C 1.7100(4) -0.1165(2) 1.3727(4) 0.0405(13) Uani 1 1 d .
H9 H 1.7452 -0.1308 1.3354 0.048(17) Uiso 1 1 calc R
C10 C 1.3068(5) 0.0945(3) 1.1435(4) 0.0513(16) Uani 1 1 d .
H10 H 1.2630 0.1124 1.1698 0.08(2) Uiso 1 1 calc R
C11 C 1.3259(5) 0.0350(3) 1.1427(4) 0.0572(19) Uani 1 1 d .
H11 H 1.2971 0.0055 1.1684 0.08(3) Uiso 1 1 calc R
C12 C 1.3945(6) 0.0262(3) 1.0976(4) 0.061(2) Uani 1 1 d .
H12 H 1.4201 -0.0103 1.0872 0.09(3) Uiso 1 1 calc R
C13 C 1.4196(5) 0.0815(3) 1.0697(4) 0.0574(18) Uani 1 1 d .
H13 H 1.4648 0.0886 1.0381 0.07(2) Uiso 1 1 calc R
C14 C 1.3639(5) 0.1234(3) 1.0983(4) 0.0515(17) Uani 1 1 d .
H14 H 1.3648 0.1640 1.0888 0.019(12) Uiso 1 1 calc R
Cr3 Cr 1.05602(6) 0.12922(3) 0.78984(5) 0.0293(2) Uani 1 1 d .
Cr4 Cr 0.83273(6) 0.16309(3) 0.57536(5) 0.02721(19) Uani 1 1 d .
P3 P 0.89340(10) 0.17125(6) 0.73442(8) 0.0308(3) Uani 1 1 d .
P4 P 1.01062(10) 0.16535(6) 0.64017(8) 0.0296(3) Uani 1 1 d .
H5 H 0.827(5) 0.152(2) 0.774(4) 0.049(17) Uiso 1 1 d .
H6 H 0.894(4) 0.226(2) 0.763(4) 0.038(15) Uiso 1 1 d .
H7 H 1.053(4) 0.138(2) 0.589(3) 0.031(13) Uiso 1 1 d .
H8 H 1.050(5) 0.218(3) 0.640(4) 0.057(19) Uiso 1 1 d .
C15 C 0.9781(5) 0.0737(2) 0.8149(4) 0.0433(14) Uani 1 1 d .
O5 O 0.9293(4) 0.0377(2) 0.8323(3) 0.0665(14) Uani 1 1 d .
C16 C 1.0877(4) 0.0682(2) 0.7308(3) 0.0383(12) Uani 1 1 d .
O6 O 1.1091(4) 0.02895(18) 0.6945(3) 0.0603(13) Uani 1 1 d .
C17 C 0.7572(4) 0.2228(3) 0.5946(3) 0.0396(13) Uani 1 1 d .
O7 O 0.7093(4) 0.2607(2) 0.6068(3) 0.0595(12) Uani 1 1 d .
C18 C 0.8645(4) 0.2187(2) 0.5067(3) 0.0354(12) Uani 1 1 d .
O8 O 0.8853(4) 0.25391(19) 0.4631(3) 0.0544(11) Uani 1 1 d .
O9 O 0.0413(3) 0.07163(18) 0.4452(3) 0.0470(10) Uani 1 1 d .
C19 C 1.1778(12) 0.1935(7) 0.8329(6) 0.121(6) Uani 1 1 d .
H19 H 1.1970 0.2170 0.7921 0.12(4) Uiso 1 1 calc R
C20 C 1.1099(10) 0.2067(4) 0.8705(11) 0.115(6) Uani 1 1 d .
H20 H 1.0717 0.2415 0.8608 0.19(6) Uiso 1 1 calc R
C21 C 1.1036(8) 0.1621(7) 0.9259(6) 0.100(4) Uani 1 1 d .
H21 H 1.0616 0.1605 0.9618 0.18(6) Uiso 1 1 calc R
C22 C 1.1699(9) 0.1204(4) 0.9194(6) 0.092(4) Uani 1 1 d .
H22 H 1.1818 0.0840 0.9493 0.14(4) Uiso 1 1 calc R
C23 C 1.2148(6) 0.1404(6) 0.8632(8) 0.096(4) Uani 1 1 d .
H23 H 1.2649 0.1204 0.8469 0.11(3) Uiso 1 1 calc R
C24 C 0.7869(5) 0.0735(3) 0.5984(4) 0.0496(16) Uani 1 1 d .
H24 H 0.7976 0.0570 0.6559 0.051(18) Uiso 1 1 calc R
C25 C 0.7017(5) 0.1064(3) 0.5485(4) 0.0494(15) Uani 1 1 d .
H25 H 0.6459 0.1162 0.5663 0.06(2) Uiso 1 1 calc R
C26 C 0.7163(5) 0.1218(3) 0.4660(4) 0.0466(15) Uani 1 1 d .
H26 H 0.6710 0.1433 0.4183 0.08(3) Uiso 1 1 calc R
C27 C 0.8095(5) 0.0995(3) 0.4678(4) 0.0467(14) Uani 1 1 d .
H27 H 0.8385 0.1040 0.4220 0.037(15) Uiso 1 1 calc R
C28 C 0.8527(5) 0.0693(2) 0.5497(4) 0.0449(14) Uani 1 1 d .
H28 H 0.9153 0.0496 0.5682 0.050(18) Uiso 1 1 calc R
Cr5 Cr 0.07424(6) 0.15567(3) 0.31261(5) 0.02707(19) Uani 1 1 d .
Cr6 Cr -0.15392(6) 0.14589(3) 0.09054(5) 0.02796(19) Uani 1 1 d .
P5 P -0.10114(10) 0.13850(6) 0.25002(8) 0.0295(3) Uani 1 1 d .
P6 P 0.02178(10) 0.13021(6) 0.15815(8) 0.0309(3) Uani 1 1 d .
H9 H -0.128(4) 0.090(2) 0.278(3) 0.029(13) Uiso 1 1 d .
H10 H -0.146(5) 0.168(2) 0.295(4) 0.045(16) Uiso 1 1 d .
H11 H 0.049(4) 0.081(2) 0.144(3) 0.029(13) Uiso 1 1 d .
H12 H 0.080(4) 0.1544(19) 0.118(3) 0.022(12) Uiso 1 1 d .
C29 C 0.0535(4) 0.1047(2) 0.3937(3) 0.0386(13) Uani 1 1 d .
C30 C 0.1633(4) 0.0979(2) 0.3128(3) 0.0372(12) Uani 1 1 d .
O10 O 0.2196(3) 0.0611(2) 0.3137(3) 0.0531(11) Uani 1 1 d .
C31 C -0.2138(4) 0.2080(2) 0.1235(3) 0.0341(11) Uani 1 1 d .
O11 O -0.2531(4) 0.24724(17) 0.1432(3) 0.0527(11) Uani 1 1 d .
C32 C -0.1005(4) 0.2031(2) 0.0406(3) 0.0371(12) Uani 1 1 d .
O12 O -0.0669(4) 0.23967(18) 0.0074(3) 0.0538(11) Uani 1 1 d .
C33 C 0.1836(5) 0.2119(2) 0.4054(4) 0.0473(15) Uani 1 1 d .
H33 H 0.2370 0.1970 0.4546 0.11(3) Uiso 1 1 calc R
C34 C 0.0868(5) 0.2278(2) 0.4062(4) 0.0471(15) Uani 1 1 d .
H34 H 0.0639 0.2251 0.4561 0.043(16) Uiso 1 1 calc R
C35 C 0.0309(5) 0.2482(2) 0.3203(4) 0.0460(14) Uani 1 1 d .
H35 H -0.0363 0.2618 0.3021 0.06(2) Uiso 1 1 calc R
C36 C 0.0917(5) 0.2450(2) 0.2659(4) 0.0402(13) Uani 1 1 d .
H36 H 0.0726 0.2562 0.2047 0.038(15) Uiso 1 1 calc R
C37 C 0.1859(5) 0.2222(2) 0.3179(4) 0.0438(14) Uani 1 1 d .
H37 H 0.2409 0.2151 0.2977 0.07(2) Uiso 1 1 calc R
C38 C -0.2899(7) 0.1240(3) -0.0180(6) 0.084(3) Uani 1 1 d .
H38 H -0.3361 0.1534 -0.0477 0.15(4) Uiso 1 1 calc R
C39 C -0.2080(9) 0.1025(5) -0.0407(5) 0.089(4) Uani 1 1 d .
H39 H -0.1894 0.1152 -0.0901 0.11(3) Uiso 1 1 calc R
C40 C -0.1602(7) 0.0609(4) 0.0186(7) 0.083(3) Uani 1 1 d .
H40 H -0.1035 0.0393 0.0174 0.22(7) Uiso 1 1 calc R
C41 C -0.2060(7) 0.0557(3) 0.0785(5) 0.071(3) Uani 1 1 d .
H41 H -0.1847 0.0301 0.1284 0.14(4) Uiso 1 1 calc R
C42 C -0.2874(6) 0.0912(3) 0.0607(5) 0.066(2) Uani 1 1 d .
H42 H -0.3329 0.0939 0.0932 0.11(3) Uiso 1 1 calc R

loop_
_atom_site_aniso_label
_atom_site_aniso_U_11
_atom_site_aniso_U_22
_atom_site_aniso_U_33
_atom_site_aniso_U_23
_atom_site_aniso_U_13
_atom_site_aniso_U_12
Cr1 0.0243(4) 0.0282(4) 0.0229(4) -0.0002(3) 0.0052(3) 0.0021(3)
Cr2 0.0252(4) 0.0313(4) 0.0252(4) 0.0033(3) 0.0028(3) 0.0006(3)
P1 0.0271(7) 0.0324(6) 0.0257(6) 0.0023(5) 0.0094(5) 0.0042(5)
P2 0.0254(7) 0.0328(7) 0.0324(6) 0.0031(5) 0.0108(5) 0.0008(5)
C1 0.046(3) 0.035(3) 0.029(2) -0.001(2) 0.017(2) 0.002(2)
O1 0.031(2) 0.068(3) 0.057(2) -0.009(2) 0.012(2) -0.018(2)
C2 0.030(3) 0.033(3) 0.037(3) 0.002(2) 0.010(2) 0.003(2)
O2 0.060(3) 0.060(3) 0.034(2) -0.0128(18) 0.0181(19) -0.001(2)
C3 0.035(3) 0.036(3) 0.044(3) 0.010(2) 0.009(2) 0.002(2)
O3 0.078(3) 0.048(2) 0.052(2) -0.008(2) 0.029(2) 0.006(2)
C4 0.043(3) 0.036(3) 0.030(2) 0.001(2) 0.011(2) 0.003(2)
O4 0.051(3) 0.055(3) 0.071(3) 0.002(2) 0.026(2) -0.020(2)
C5 0.032(3) 0.044(3) 0.043(3) 0.009(2) -0.011(3) 0.001(3)
C6 0.046(4) 0.059(4) 0.032(3) -0.007(3) -0.010(3) 0.022(3)
C7 0.044(4) 0.073(4) 0.037(3) 0.022(3) 0.014(3) 0.019(3)
C8 0.038(3) 0.037(3) 0.049(3) 0.010(2) 0.007(3) 0.011(2)
C9 0.025(3) 0.046(3) 0.045(3) 0.008(2) 0.004(2) 0.014(2)
C10 0.027(3) 0.076(4) 0.042(3) 0.005(3) -0.001(3) 0.004(3)
C11 0.046(4) 0.063(4) 0.041(3) 0.006(3) -0.014(3) -0.024(3)
C12 0.061(5) 0.053(4) 0.042(3) -0.014(3) -0.021(3) 0.005(3)
C13 0.041(4) 0.103(6) 0.019(2) 0.005(3) -0.003(2) -0.001(4)
C14 0.044(4) 0.056(4) 0.040(3) 0.018(3) -0.006(3) 0.004(3)
Cr3 0.0262(4) 0.0358(4) 0.0210(3) -0.0007(3) 0.0014(3) 0.0028(3)
Cr4 0.0216(4) 0.0353(4) 0.0216(4) 0.0004(3) 0.0031(3) -0.0008(3)
P3 0.0257(7) 0.0429(7) 0.0223(6) -0.0034(5) 0.0060(5) 0.0018(5)
P4 0.0232(6) 0.0395(7) 0.0232(6) 0.0018(5) 0.0041(5) -0.0019(5)
C15 0.048(4) 0.044(3) 0.035(3) 0.007(2) 0.010(3) 0.008(3)
O5 0.080(4) 0.056(3) 0.072(3) 0.012(2) 0.036(3) -0.009(3)
C16 0.037(3) 0.041(3) 0.031(3) 0.004(2) 0.003(2) 0.006(2)
O6 0.073(3) 0.044(2) 0.062(3) -0.007(2) 0.020(2) 0.019(2)
C17 0.032(3) 0.055(3) 0.031(3) 0.003(2) 0.010(2) 0.000(3)
O7 0.057(3) 0.067(3) 0.060(3) 0.012(2) 0.026(2) 0.035(2)
C18 0.026(3) 0.045(3) 0.031(2) 0.003(2) 0.004(2) 0.008(2)
O8 0.057(3) 0.055(3) 0.055(2) 0.026(2) 0.025(2) 0.009(2)
O9 0.052(3) 0.053(2) 0.0349(19) 0.0134(18) 0.0129(18) 0.001(2)
C19 0.126(11) 0.148(11) 0.042(5) 0.022(6) -0.035(6) -0.100(10)
C20 0.079(8) 0.056(5) 0.138(11) -0.035(6) -0.060(8) 0.006(5)
C21 0.066(6) 0.187(13) 0.044(4) -0.077(6) 0.016(4) -0.044(7)
C22 0.092(8) 0.083(6) 0.048(4) 0.014(4) -0.048(5) -0.015(5)
C23 0.030(4) 0.158(10) 0.089(7) -0.077(8) 0.005(4) -0.009(5)
C24 0.063(4) 0.046(3) 0.032(3) -0.004(2) 0.006(3) -0.020(3)
C25 0.032(3) 0.067(4) 0.045(3) -0.015(3) 0.008(3) -0.018(3)
C26 0.034(3) 0.062(4) 0.032(3) -0.005(3) -0.005(2) -0.012(3)
C27 0.045(4) 0.061(4) 0.034(3) -0.015(3) 0.014(3) -0.011(3)
C28 0.040(3) 0.036(3) 0.050(3) -0.012(2) 0.003(3) -0.007(2)
Cr5 0.0228(4) 0.0308(4) 0.0242(4) -0.0004(3) 0.0032(3) 0.0005(3)
Cr6 0.0261(4) 0.0334(4) 0.0213(4) 0.0021(3) 0.0037(3) -0.0013(3)
P5 0.0253(7) 0.0392(7) 0.0213(5) 0.0026(5) 0.0040(5) -0.0020(5)
P6 0.0266(7) 0.0381(7) 0.0265(6) -0.0017(5) 0.0071(5) 0.0034(5)
C29 0.034(3) 0.040(3) 0.033(3) -0.005(2) -0.001(2) 0.003(2)
C30 0.031(3) 0.049(3) 0.027(2) 0.008(2) 0.004(2) 0.000(2)
O10 0.041(2) 0.062(3) 0.054(3) 0.008(2) 0.014(2) 0.019(2)
C31 0.025(3) 0.041(3) 0.036(3) 0.011(2) 0.010(2) -0.002(2)
O11 0.060(3) 0.038(2) 0.073(3) 0.011(2) 0.040(2) 0.012(2)
C32 0.035(3) 0.041(3) 0.033(3) 0.004(2) 0.007(2) 0.009(2)
O12 0.058(3) 0.049(2) 0.065(3) 0.022(2) 0.035(2) 0.008(2)
C33 0.042(4) 0.042(3) 0.041(3) -0.007(2) -0.007(3) -0.006(3)
C34 0.062(4) 0.042(3) 0.038(3) -0.014(2) 0.018(3) -0.009(3)
C35 0.040(3) 0.032(3) 0.060(4) -0.006(2) 0.008(3) -0.001(2)
C36 0.048(4) 0.030(3) 0.039(3) 0.003(2) 0.009(3) -0.006(2)
C37 0.036(3) 0.038(3) 0.056(3) -0.005(3) 0.014(3) -0.011(2)
C38 0.064(5) 0.043(4) 0.083(5) 0.001(4) -0.057(5) -0.012(4)
C39 0.113(9) 0.113(7) 0.046(4) -0.035(5) 0.035(5) -0.078(7)
C40 0.066(6) 0.094(7) 0.086(6) -0.056(6) 0.019(5) -0.008(5)
C41 0.098(7) 0.040(4) 0.048(4) -0.006(3) -0.011(4) -0.014(4)
C42 0.053(4) 0.076(5) 0.080(5) -0.037(4) 0.038(4) -0.038(4)

loop_
_atom_type_symbol
_atom_type_description
_atom_type_scat_dispersion_real
_atom_type_scat_dispersion_imag
_atom_type_scat_source
C C 0.0033 0.0016 'International Tables Vol C Tables 4.2.6.8 and 6.1.1.4'
H H 0.0000 0.0000 'International Tables Vol C Tables 4.2.6.8 and 6.1.1.4'
O O 0.0106 0.0060 'International Tables Vol C Tables 4.2.6.8 and 6.1.1.4'
P P 0.1023 0.0942 'International Tables Vol C Tables 4.2.6.8 and 6.1.1.4'
Cr Cr 0.3209 0.6236 'International Tables Vol C Tables 4.2.6.8 and 6.1.1.4'

loop_
_geom_angle_atom_site_label_1
_geom_angle_atom_site_label_2
_geom_angle_atom_site_label_3
_geom_angle
C1 Cr1 C2 78.6(2)
C1 Cr1 C8 95.9(2)
C2 Cr1 C8 97.4(2)
C1 Cr1 C7 91.4(3)
C2 Cr1 C7 133.4(2)
C8 Cr1 C7 37.9(2)
C1 Cr1 C9 130.2(2)
C2 Cr1 C9 89.6(2)
C8 Cr1 C9 37.5(2)
C7 Cr1 C9 62.7(2)
C1 Cr1 C5 153.1(2)
C2 Cr1 C5 117.2(3)
C8 Cr1 C5 62.1(2)
C7 Cr1 C5 61.9(3)
C9 Cr1 C5 37.0(2)
C1 Cr1 C6 120.9(3)
C2 Cr1 C6 151.4(2)
C8 Cr1 C6 62.1(2)
C7 Cr1 C6 36.8(3)
C9 Cr1 C6 62.0(2)
C5 Cr1 C6 36.8(2)
C1 Cr1 P1 77.05(17)
C2 Cr1 P1 118.75(16)
C8 Cr1 P1 140.16(18)
C7 Cr1 P1 102.46(18)
C9 Cr1 P1 146.11(16)
C5 Cr1 P1 109.26(17)
C6 Cr1 P1 87.67(16)
C1 Cr1 P2 117.07(17)
C2 Cr1 P2 76.96(17)
C8 Cr1 P2 144.11(18)
C7 Cr1 P2 144.0(2)
C9 Cr1 P2 106.61(17)
C5 Cr1 P2 88.64(16)
C6 Cr1 P2 107.2(2)
P1 Cr1 P2 66.32(5)
C1 Cr1 Cr2 87.39(16)
C2 Cr1 Cr2 88.43(16)
C8 Cr1 Cr2 173.74(17)
C7 Cr1 Cr2 136.92(18)
C9 Cr1 Cr2 141.01(16)
C5 Cr1 Cr2 113.23(15)
C6 Cr1 Cr2 111.60(17)
P1 Cr1 Cr2 35.59(4)
P2 Cr1 Cr2 35.45(4)
C4 Cr2 C3 79.1(3)
C4 Cr2 C14 93.9(2)
C3 Cr2 C14 98.5(3)
C4 Cr2 C13 92.1(3)
C3 Cr2 C13 135.4(3)
C14 Cr2 C13 38.0(3)
C4 Cr2 C10 127.3(2)
C3 Cr2 C10 87.7(3)
C14 Cr2 C10 37.8(3)
C13 Cr2 C10 63.2(3)
C4 Cr2 C12 124.4(3)
C3 Cr2 C12 148.8(3)
C14 Cr2 C12 62.9(3)
C13 Cr2 C12 38.1(3)
C10 Cr2 C12 62.0(3)
C4 Cr2 C11 154.0(2)
C3 Cr2 C11 113.3(3)
C14 Cr2 C11 62.5(2)
C13 Cr2 C11 62.8(3)
C10 Cr2 C11 37.0(3)
C12 Cr2 C11 36.8(3)
C4 Cr2 P2 79.87(18)
C3 Cr2 P2 121.44(17)
C14 Cr2 P2 137.0(2)
C13 Cr2 P2 99.3(2)
C10 Cr2 P2 145.5(2)
C12 Cr2 P2 85.6(2)
C11 Cr2 P2 109.2(2)
C4 Cr2 P1 119.61(16)
C3 Cr2 P1 78.29(17)
C14 Cr2 P1 144.4(2)
C13 Cr2 P1 140.0(2)
C10 Cr2 P1 106.77(19)
C12 Cr2 P1 102.1(2)
C11 Cr2 P1 85.94(18)
P2 Cr2 P1 66.42(5)
C4 Cr2 Cr1 111.39(17)
C3 Cr2 Cr1 110.80(16)
C14 Cr2 Cr1 143.97(18)
C13 Cr2 Cr1 113.1(2)
C10 Cr2 Cr1 120.95(19)
C12 Cr2 Cr1 81.47(18)
C11 Cr2 Cr1 86.25(18)
P2 Cr2 Cr1 35.57(4)
P1 Cr2 Cr1 35.58(4)
Cr1 P1 Cr2 108.83(6)
Cr1 P1 P2 56.87(4)
Cr2 P1 P2 56.68(5)
Cr2 P2 Cr1 108.98(6)
Cr2 P2 P1 56.90(5)
Cr1 P2 P1 56.81(4)
O1 C1 Cr1 178.3(5)
O2 C2 Cr1 178.4(5)
O3 C3 Cr2 179.5(6)
O4 C4 Cr2 179.3(6)
C6 C5 C9 108.2(6)
C6 C5 Cr1 71.6(3)
C9 C5 Cr1 70.4(3)
C7 C6 C5 108.4(5)
C7 C6 Cr1 70.3(3)
C5 C6 Cr1 71.6(3)
C6 C7 C8 107.3(6)
C6 C7 Cr1 72.9(3)
C8 C7 Cr1 69.6(3)
C9 C8 C7 108.7(6)
C9 C8 Cr1 72.9(3)
C7 C8 Cr1 72.5(3)
C8 C9 C5 107.3(6)
C8 C9 Cr1 69.6(3)
C5 C9 Cr1 72.5(3)
C11 C10 C14 108.2(7)
C11 C10 Cr2 72.8(4)
C14 C10 Cr2 70.0(3)
C12 C11 C10 108.4(6)
C12 C11 Cr2 71.2(4)
C10 C11 Cr2 70.3(3)
C11 C12 C13 108.3(6)
C11 C12 Cr2 72.0(4)
C13 C12 Cr2 69.6(3)
C14 C13 C12 106.7(7)
C14 C13 Cr2 70.5(3)
C12 C13 Cr2 72.4(3)
C10 C14 C13 108.4(6)
C10 C14 Cr2 72.2(3)
C13 C14 Cr2 71.5(3)
C15 Cr3 C16 80.8(3)
C15 Cr3 C22 92.4(4)
C16 Cr3 C22 100.4(4)
C15 Cr3 C21 92.3(4)
C16 Cr3 C21 136.9(4)
C22 Cr3 C21 37.1(4)
C15 Cr3 C23 124.2(5)
C16 Cr3 C23 88.7(3)
C22 Cr3 C23 36.0(4)
C21 Cr3 C23 60.4(4)
C15 Cr3 C20 124.6(6)
C16 Cr3 C20 146.5(5)
C22 Cr3 C20 61.1(4)
C21 Cr3 C20 36.8(5)
C23 Cr3 C20 59.6(4)
C15 Cr3 C19 151.1(3)
C16 Cr3 C19 112.1(6)
C22 Cr3 C19 60.6(4)
C21 Cr3 C19 60.4(4)
C23 Cr3 C19 36.1(5)
C20 Cr3 C19 35.2(5)
C15 Cr3 P3 77.54(19)
C16 Cr3 P3 119.90(17)
C22 Cr3 P3 135.6(4)
C21 Cr3 P3 99.5(4)
C23 Cr3 P3 148.2(3)
C20 Cr3 P3 89.3(3)
C19 Cr3 P3 113.7(5)
C15 Cr3 P4 118.71(18)
C16 Cr3 P4 77.99(17)
C22 Cr3 P4 147.7(4)
C21 Cr3 P4 139.0(4)
C23 Cr3 P4 112.1(4)
C20 Cr3 P4 102.7(5)
C19 Cr3 P4 89.7(2)
P3 Cr3 P4 65.53(6)
C15 Cr3 Cr4 87.48(18)
C16 Cr3 Cr4 88.58(16)
C22 Cr3 Cr4 170.9(4)
C21 Cr3 Cr4 133.9(4)
C23 Cr3 Cr4 147.3(4)
C20 Cr3 Cr4 111.8(3)
C19 Cr3 Cr4 117.5(3)
P3 Cr3 Cr4 35.66(4)
P4 Cr3 Cr4 35.78(4)
C18 Cr4 C17 81.1(2)
C18 Cr4 C26 96.1(2)
C17 Cr4 C26 97.6(3)
C18 Cr4 C27 90.6(2)
C17 Cr4 C27 133.6(2)
C26 Cr4 C27 37.7(2)
C18 Cr4 C25 131.5(2)
C17 Cr4 C25 88.7(3)
C26 Cr4 C25 38.3(2)
C27 Cr4 C25 63.4(2)
C18 Cr4 C24 152.6(2)
C17 Cr4 C24 116.9(3)
C26 Cr4 C24 62.6(2)
C27 Cr4 C24 62.0(2)
C25 Cr4 C24 37.5(2)
C18 Cr4 C28 119.9(2)
C17 Cr4 C28 151.0(3)
C26 Cr4 C28 62.6(2)
C27 Cr4 C28 37.4(2)
C25 Cr4 C28 62.5(3)
C24 Cr4 C28 36.4(2)
C18 Cr4 P3 119.93(17)
C17 Cr4 P3 77.82(16)
C26 Cr4 P3 141.95(18)
C27 Cr4 P3 141.61(17)
C25 Cr4 P3 103.61(17)
C24 Cr4 P3 85.54(15)
C28 Cr4 P3 104.23(16)
C18 Cr4 P4 78.82(16)
C17 Cr4 P4 120.29(18)
C26 Cr4 P4 139.90(19)
C27 Cr4 P4 102.24(18)
C25 Cr4 P4 143.26(19)
C24 Cr4 P4 105.85(19)
C28 Cr4 P4 85.39(16)
P3 Cr4 P4 65.61(6)
C18 Cr4 Cr3 111.80(16)
C17 Cr4 Cr3 110.97(16)
C26 Cr4 Cr3 142.33(17)
C27 Cr4 Cr3 114.46(17)
C25 Cr4 Cr3 116.15(17)
C24 Cr4 Cr3 82.33(16)
C28 Cr4 Cr3 81.27(15)
P3 Cr4 Cr3 35.66(4)
P4 Cr4 Cr3 35.87(4)
Cr3 P3 Cr4 108.68(7)
Cr3 P3 P4 57.38(5)
Cr4 P3 P4 57.24(5)
Cr4 P4 Cr3 108.34(7)
Cr4 P4 P3 57.16(5)
Cr3 P4 P3 57.09(5)
O5 C15 Cr3 178.9(6)
O6 C16 Cr3 178.8(5)
O7 C17 Cr4 179.9(6)
O8 C18 Cr4 179.5(5)
C20 C19 C23 107.7(10)
C20 C19 Cr3 71.6(6)
C23 C19 Cr3 70.8(5)
C19 C20 C21 109.0(10)
C19 C20 Cr3 73.3(6)
C21 C20 Cr3 71.0(5)
C22 C21 C20 106.6(11)
C22 C21 Cr3 70.9(4)
C20 C21 Cr3 72.1(5)
C23 C22 C21 107.3(9)
C23 C22 Cr3 72.8(5)
C21 C22 Cr3 72.0(4)
C22 C23 C19 109.4(10)
C22 C23 Cr3 71.2(5)
C19 C23 Cr3 73.1(5)
C28 C24 C25 109.2(5)
C28 C24 Cr4 72.0(3)
C25 C24 Cr4 69.8(3)
C24 C25 C26 106.5(6)
C24 C25 Cr4 72.8(3)
C26 C25 Cr4 70.0(3)
C27 C26 C25 108.1(5)
C27 C26 Cr4 71.8(3)
C25 C26 Cr4 71.7(3)
C26 C27 C28 108.2(6)
C26 C27 Cr4 70.5(3)
C28 C27 Cr4 73.2(3)
C24 C28 C27 107.9(6)
C24 C28 Cr4 71.6(3)
C27 C28 Cr4 69.4(3)
C30 Cr5 C29 78.7(2)
C30 Cr5 C33 95.7(2)
C29 Cr5 C33 98.9(2)
C30 Cr5 C37 91.3(2)
C29 Cr5 C37 134.9(2)
C33 Cr5 C37 37.9(2)
C30 Cr5 C34 130.5(2)
C29 Cr5 C34 90.5(2)
C33 Cr5 C34 38.1(2)
C37 Cr5 C34 63.1(2)
C30 Cr5 C36 121.3(2)
C29 Cr5 C36 152.2(2)
C33 Cr5 C36 62.6(2)
C37 Cr5 C36 37.3(2)
C34 Cr5 C36 62.0(2)
C30 Cr5 C35 153.5(2)
C29 Cr5 C35 117.5(3)
C33 Cr5 C35 62.6(2)
C37 Cr5 C35 62.3(2)
C34 Cr5 C35 37.0(2)
C36 Cr5 C35 36.8(2)
C30 Cr5 P6 78.48(16)
C29 Cr5 P6 119.54(16)
C33 Cr5 P6 138.54(19)
C37 Cr5 P6 100.72(17)
C34 Cr5 P6 143.87(17)
C36 Cr5 P6 85.33(15)
C35 Cr5 P6 107.14(17)
C30 Cr5 P5 120.07(18)
C29 Cr5 P5 78.21(17)
C33 Cr5 P5 142.18(19)
C37 Cr5 P5 140.72(16)
C34 Cr5 P5 104.16(19)
C36 Cr5 P5 103.39(16)
C35 Cr5 P5 85.07(17)
P6 Cr5 P5 66.88(6)
C30 Cr5 Cr6 108.71(16)
C29 Cr5 Cr6 108.35(16)
C33 Cr5 Cr6 146.25(16)
C37 Cr5 Cr6 116.45(16)
C34 Cr5 Cr6 120.46(17)
C36 Cr5 Cr6 84.55(14)
C35 Cr5 Cr6 86.82(15)
P6 Cr5 Cr6 34.99(4)
P5 Cr5 Cr6 35.04(4)
C31 Cr6 C32 81.7(2)
C31 Cr6 C38 92.0(3)
C32 Cr6 C38 102.3(3)
C31 Cr6 C42 93.6(3)
C32 Cr6 C42 140.9(3)
C38 Cr6 C42 38.8(3)
C31 Cr6 C41 126.4(3)
C32 Cr6 C41 145.4(3)
C38 Cr6 C41 61.7(3)
C42 Cr6 C41 36.3(3)
C31 Cr6 C39 125.3(4)
C32 Cr6 C39 89.1(3)
C38 Cr6 C39 37.8(4)
C42 Cr6 C39 62.1(3)
C41 Cr6 C39 59.1(3)
C31 Cr6 C40 151.9(3)
C32 Cr6 C40 111.2(4)
C38 Cr6 C40 61.5(3)
C42 Cr6 C40 60.3(3)
C41 Cr6 C40 34.6(4)
C39 Cr6 C40 35.4(4)
C31 Cr6 P6 120.34(17)
C32 Cr6 P6 77.44(17)
C38 Cr6 P6 146.8(3)
C42 Cr6 P6 134.9(3)
C41 Cr6 P6 99.5(3)
C39 Cr6 P6 109.6(4)
C40 Cr6 P6 87.3(3)
C31 Cr6 P5 76.42(16)
C32 Cr6 P5 118.70(17)
C38 Cr6 P5 134.6(3)
C42 Cr6 P5 97.4(2)
C41 Cr6 P5 90.1(2)
C39 Cr6 P5 148.6(3)
C40 Cr6 P5 114.7(3)
P6 Cr6 P5 66.66(6)
C31 Cr6 Cr5 91.22(16)
C32 Cr6 Cr5 90.55(16)
C38 Cr6 Cr5 167.1(2)
C42 Cr6 Cr5 128.5(2)
C41 Cr6 Cr5 106.62(19)
C39 Cr6 Cr5 142.9(4)
C40 Cr6 Cr5 112.7(3)
P6 Cr6 Cr5 34.88(4)
P5 Cr6 Cr5 34.92(4)
Cr5 P5 Cr6 110.03(7)
Cr5 P5 P6 56.54(5)
Cr6 P5 P6 56.63(5)
Cr5 P6 Cr6 110.13(7)
Cr5 P6 P5 56.58(5)
Cr6 P6 P5 56.70(5)
O9 C29 Cr5 178.9(5)
O10 C30 Cr5 179.3(5)
O11 C31 Cr6 178.9(5)
O12 C32 Cr6 179.1(5)
C37 C33 C34 107.6(5)
C37 C33 Cr5 71.6(3)
C34 C33 Cr5 71.9(3)
C35 C34 C33 108.0(6)
C35 C34 Cr5 73.0(3)
C33 C34 Cr5 70.1(3)
C34 C35 C36 108.2(6)
C34 C35 Cr5 70.0(3)
C36 C35 Cr5 71.4(3)
C35 C36 C37 108.3(5)
C35 C36 Cr5 71.8(3)
C37 C36 Cr5 69.6(3)
C36 C37 C33 107.8(6)
C36 C37 Cr5 73.0(3)
C33 C37 Cr5 70.5(3)
C39 C38 C42 104.5(7)
C39 C38 Cr6 72.3(4)
C42 C38 Cr6 71.4(3)
C40 C39 C38 109.5(8)
C40 C39 Cr6 74.4(4)
C38 C39 Cr6 69.9(4)
C41 C40 C39 108.1(9)
C41 C40 Cr6 70.3(4)
C39 C40 Cr6 70.2(5)
C40 C41 C42 112.4(8)
C40 C41 Cr6 75.2(5)
C42 C41 Cr6 71.6(4)
C41 C42 C38 105.5(8)
C41 C42 Cr6 72.1(4)
C38 C42 Cr6 69.8(4)

loop_
_geom_bond_atom_site_label_1
_geom_bond_atom_site_label_2
_geom_bond_distance
Cr1 C1 1.824(6)
Cr1 C2 1.826(5)
Cr1 C8 2.162(5)
Cr1 C7 2.200(6)
Cr1 C9 2.205(5)
Cr1 C5 2.233(5)
Cr1 C6 2.233(5)
Cr1 P1 2.3821(15)
Cr1 P2 2.3837(15)
Cr1 Cr2 3.8751(13)
Cr2 C4 1.831(6)
Cr2 C3 1.833(6)
Cr2 C14 2.163(5)
Cr2 C13 2.177(5)
Cr2 C10 2.191(6)
Cr2 C12 2.213(6)
Cr2 C11 2.224(6)
Cr2 P2 2.3768(16)
Cr2 P1 2.3828(15)
P1 P2 2.607(2)
C1 O1 1.157(7)
C2 O2 1.166(6)
C3 O3 1.173(7)
C4 O4 1.151(7)
C5 C6 1.410(10)
C5 C9 1.410(8)
C6 C7 1.399(10)
C7 C8 1.418(9)
C8 C9 1.405(9)
C10 C11 1.400(10)
C10 C14 1.411(10)
C11 C12 1.400(11)
C12 C13 1.432(10)
C13 C14 1.413(10)
Cr3 C15 1.818(7)
Cr3 C16 1.824(6)
Cr3 C22 2.152(6)
Cr3 C21 2.166(6)
Cr3 C23 2.173(8)
Cr3 C20 2.180(9)
Cr3 C19 2.200(9)
Cr3 P3 2.3784(16)
Cr3 P4 2.3862(15)
Cr3 Cr4 3.8650(18)
Cr4 C18 1.830(6)
Cr4 C17 1.830(6)
Cr4 C26 2.170(5)
Cr4 C27 2.186(6)
Cr4 C25 2.192(6)
Cr4 C24 2.231(6)
Cr4 C28 2.235(6)
Cr4 P3 2.3787(15)
Cr4 P4 2.3808(17)
P3 P4 2.579(2)
C15 O5 1.170(8)
C16 O6 1.166(7)
C17 O7 1.161(7)
C18 O8 1.166(7)
O9 C29 1.169(7)
C19 C20 1.324(19)
C19 C23 1.354(17)
C20 C21 1.373(17)
C21 C22 1.372(15)
C22 C23 1.336(15)
C24 C28 1.396(10)
C24 C25 1.421(9)
C25 C26 1.433(9)
C26 C27 1.407(9)
C27 C28 1.418(8)
Cr5 C30 1.833(6)
Cr5 C29 1.834(6)
Cr5 C33 2.170(5)
Cr5 C37 2.184(6)
Cr5 C34 2.194(5)
Cr5 C36 2.228(5)
Cr5 C35 2.233(6)
Cr5 P6 2.3773(15)
Cr5 P5 2.3783(17)
Cr5 Cr6 3.9030(18)
Cr6 C31 1.826(6)
Cr6 C32 1.827(6)
Cr6 C38 2.167(6)
Cr6 C42 2.187(6)
Cr6 C41 2.193(7)
Cr6 C39 2.199(7)
Cr6 C40 2.252(8)
Cr6 P6 2.3836(17)
Cr6 P5 2.3854(15)
P5 P6 2.621(2)
C30 O10 1.162(7)
C31 O11 1.158(7)
C32 O12 1.174(7)
C33 C37 1.415(9)
C33 C34 1.423(9)
C34 C35 1.405(8)
C35 C36 1.407(9)
C36 C37 1.413(8)
C38 C39 1.413(14)
C38 C42 1.447(12)
C39 C40 1.353(14)
C40 C41 1.322(13)
C41 C42 1.364(12)
